data_9015156
loop_
_publ_author_name
'Goldsztaub, M.'

_publ_section_title
;
 Etude de quelques derives de l'oxyde ferrique (Fe O.OH, FeO2Na, FeOCl)
 determination de leurs structures.
 _cod_database_code 1011088
;
_journal_name_full 'Bulletin de la Societe Francaise de Mineralogie'
_journal_page_first 6
_journal_page_last 6
_journal_volume 58
_journal_year 1935
_chemical_formula_sum 'Fe O2'
_chemical_name_mineral Lepidocrocite
_space_group_IT_number 63
_symmetry_space_group_name_Hall '-A 2 2a'
_symmetry_space_group_name_H-M 'A m a m'
_cell_angle_alpha 90
_cell_angle_beta 90
_cell_angle_gamma 90
_cell_length_a 3.87
_cell_length_b 12.4
_cell_length_c 3.06
_cell_formula_units_Z 4
_cell_volume 146.843
_database_code_amcsd 0017984
_exptl_crystal_density_diffrn 3.974
_cod_duplicate_entry 1011088
_cod_database_code 9015156

loop_
_space_group_symop_operation_xyz
x,y,z
x,1/2+y,1/2+z
1/2+x,-y,z
1/2+x,1/2-y,1/2+z
1/2-x,y,-z
1/2-x,1/2+y,1/2-z
x,y,-z
x,1/2+y,1/2-z
-x,-y,z
-x,1/2-y,1/2+z
1/2-x,y,z
1/2-x,1/2+y,1/2+z
1/2+x,-y,-z
1/2+x,1/2-y,1/2-z
-x,-y,-z
-x,1/2-y,1/2-z

loop_
_atom_site_label
_atom_site_fract_x
_atom_site_fract_y
_atom_site_fract_z
Fe1 0.25000 -0.19000 0.00000
O1 0.25000 0.19000 0.00000
O2 0.25000 0.42300 0.00000

loop_
_cod_related_entry_id
_cod_related_entry_database
_cod_related_entry_code
1 AMCSD 0017984
